data_1546640
loop_
_publ_author_name
'Ziki, Eric'
'Sosso, Siaka'
'Ciss\'e, Lamine'
'Bany, Guy Euloge'
'Djand\'e, Abdoulaye'
'Kakou-Yao, Rita'

_publ_section_title
;
 2-Oxo-2<i>H</i>-chromen-3-yl 4-fluorobenzoate
;
_journal_coeditor_code HB7657
_journal_issue 4
_journal_name_full IUCrData
_journal_page_first x170550
_journal_paper_doi 10.1107/S2414314617005508
_journal_volume 2
_journal_year 2017
_chemical_formula_iupac 'C16 H9 F O4'
_chemical_formula_moiety 'C16 H9 F O4'
_chemical_formula_sum 'C16 H9 F O4'
_chemical_formula_weight 284.23
_chemical_melting_point 452
_chemical_name_systematic
;
2-Oxo-2<i>H</i>-chromen-3-yl 4-fluorobenzoate
;
_space_group_crystal_system triclinic
_space_group_IT_number 2
_space_group_name_Hall '-P 1'
_space_group_name_H-M_alt 'P -1'
_symmetry_space_group_name_Hall '-P 1'
_symmetry_space_group_name_H-M 'P -1'
_atom_sites_solution_hydrogens geom
_atom_sites_solution_primary direct
_atom_sites_solution_secondary difmap
_audit_creation_method SHELXL-2013
_cell_angle_alpha 96.943(2)
_cell_angle_beta 90.862(2)
_cell_angle_gamma 106.139(2)
_cell_formula_units_Z 2
_cell_length_a 6.8116(2)
_cell_length_b 7.2402(2)
_cell_length_c 13.4826(3)
_cell_measurement_reflns_used 7530
_cell_measurement_temperature 293(2)
_cell_measurement_theta_max 69.43
_cell_measurement_theta_min 6.604
_cell_volume 633.21(3)
_computing_cell_refinement
;
CrysAlis PRO (Agilent, 2014)
;
_computing_data_collection
;
CrysAlis PRO (Agilent, 2014)
;
_computing_data_reduction
;
CrysAlis PRO (Agilent, 2014)
;
_computing_molecular_graphics
;
PLATON (Spek, 2009)
;
_computing_publication_material
;
publCIF (Westrip, 2010)
;
_computing_structure_refinement
;
SHELXL2013 (Sheldrick, 2015)
;
_computing_structure_solution
;
SHELXS97 (Sheldrick, 2008)
;
_diffrn_ambient_temperature 293(2)
_diffrn_detector_area_resol_mean 5.3048
_diffrn_measured_fraction_theta_full 0.997
_diffrn_measured_fraction_theta_max 0.988
_diffrn_measurement_device_type 'Agilent SuperNova, Dual, Cu at zero, AtlasS2'
_diffrn_measurement_method '\w scans'
_diffrn_radiation_monochromator Graphite
_diffrn_radiation_type CuK\a
_diffrn_radiation_wavelength 1.54184
_diffrn_reflns_av_R_equivalents 0.0166
_diffrn_reflns_limit_h_max 8
_diffrn_reflns_limit_h_min -8
_diffrn_reflns_limit_k_max 8
_diffrn_reflns_limit_k_min -8
_diffrn_reflns_limit_l_max 16
_diffrn_reflns_limit_l_min -16
_diffrn_reflns_number 12676
_diffrn_reflns_theta_full 67.684
_diffrn_reflns_theta_max 69.516
_diffrn_reflns_theta_min 6.419
_exptl_absorpt_coefficient_mu 0.998
_exptl_absorpt_correction_T_max 1.0000
_exptl_absorpt_correction_T_min 0.78791
_exptl_absorpt_correction_type multi-scan
_exptl_absorpt_process_details
;
(CrysAlis PRO; Agilent, 2014)
;
_exptl_crystal_colour colourless
_exptl_crystal_density_diffrn 1.491
_exptl_crystal_density_method 'not measured'
_exptl_crystal_description prism
_exptl_crystal_F_000 292
_exptl_crystal_size_max 0.360
_exptl_crystal_size_mid 0.260
_exptl_crystal_size_min 0.160
_refine_diff_density_max 0.152
_refine_diff_density_min -0.189
_refine_ls_extinction_coef 0.0047(8)
_refine_ls_extinction_expression Fc^*^=kFc[1+0.001xFc^2^\l^3^/sin(2\q)]^-1/4^
_refine_ls_extinction_method
;
SHELXL2013 (Sheldrick, 2015)
;
_refine_ls_goodness_of_fit_ref 1.092
_refine_ls_hydrogen_treatment constr
_refine_ls_matrix_type full
_refine_ls_number_parameters 191
_refine_ls_number_reflns 2358
_refine_ls_number_restraints 0
_refine_ls_restrained_S_all 1.092
_refine_ls_R_factor_all 0.0394
_refine_ls_R_factor_gt 0.0355
_refine_ls_shift/su_max 0.001
_refine_ls_shift/su_mean 0.000
_refine_ls_structure_factor_coef Fsqd
_refine_ls_weighting_details 'w=1/[\s^2^(Fo^2^)+(0.0435P)^2^+0.1315P] where P=(Fo^2^+2Fc^2^)/3'
_refine_ls_weighting_scheme calc
_refine_ls_wR_factor_gt 0.0963
_refine_ls_wR_factor_ref 0.0998
_reflns_number_gt 2112
_reflns_number_total 2358
_reflns_threshold_expression 'I > 2\s(I)'
_cod_data_source_file hb7657sup1.cif
_cod_data_source_block I
_cod_database_code 1546640
_shelx_space_group_comment
;
The symmetry employed for this shelxl refinement is uniquely defined
by the following loop, which should always be used as a source of
symmetry information in preference to the above space-group names.
They are only intended as comments.
;
_shelx_estimated_absorpt_t_min 0.715
_shelx_estimated_absorpt_t_max 0.857
_shelxl_version_number .2013

loop_
_space_group_symop_operation_xyz
'x, y, z'
'-x, -y, -z'

loop_
_atom_site_type_symbol
_atom_site_label
_atom_site_fract_x
_atom_site_fract_y
_atom_site_fract_z
_atom_site_U_iso_or_equiv
_atom_site_adp_type
_atom_site_calc_flag
_atom_site_occupancy
O O1 0.28843(13) 0.32990(14) 0.54636(7) 0.0486(3) Uani d 1
O O3 0.13270(16) 0.55441(14) 0.77556(7) 0.0526(3) Uani d 1
C C3 -0.06635(19) 0.37512(18) 0.63231(9) 0.0431(3) Uani d 1
H H3 -0.1840 0.3938 0.6607 0.052 Uiso calc 1
C C2 0.1136(2) 0.44106(18) 0.68358(10) 0.0439(3) Uani d 1
C C4 -0.07706(19) 0.27525(17) 0.53310(10) 0.0414(3) Uani d 1
C C8 0.1081(2) 0.1647(2) 0.39686(10) 0.0526(4) Uani d 1
H H8 0.2313 0.1564 0.3706 0.063 Uiso calc 1
O O2 0.47036(15) 0.47719(17) 0.68475(8) 0.0660(3) Uani d 1
C C9 0.1037(2) 0.25624(18) 0.49220(9) 0.0424(3) Uani d 1
O O4 0.19944(16) 0.32095(15) 0.85538(8) 0.0599(3) Uani d 1
C C5 -0.2591(2) 0.1964(2) 0.47421(11) 0.0509(3) Uani d 1
H H5 -0.3823 0.2080 0.4991 0.061 Uiso calc 1
C C1 0.3038(2) 0.4204(2) 0.64253(10) 0.0470(3) Uani d 1
C C11 0.22979(19) 0.6336(2) 0.94604(10) 0.0471(3) Uani d 1
C C10 0.1894(2) 0.4839(2) 0.85772(10) 0.0473(3) Uani d 1
F F 0.34415(19) 1.0344(2) 1.19588(8) 0.1091(5) Uani d 1
C C6 -0.2564(3) 0.1018(2) 0.37969(12) 0.0602(4) Uani d 1
H H6 -0.3781 0.0482 0.3413 0.072 Uiso calc 1
C C16 0.2040(2) 0.8158(2) 0.94244(11) 0.0550(4) Uani d 1
H H16 0.1610 0.8470 0.8825 0.066 Uiso calc 1
C C15 0.2415(2) 0.9517(3) 1.02675(13) 0.0663(4) Uani d 1
H H15 0.2234 1.0739 1.0247 0.080 Uiso calc 1
C C7 -0.0734(3) 0.0859(2) 0.34129(11) 0.0602(4) Uani d 1
H H7 -0.0733 0.0213 0.2773 0.072 Uiso calc 1
C C12 0.2947(2) 0.5883(3) 1.03582(11) 0.0577(4) Uani d 1
H H12 0.3111 0.4658 1.0390 0.069 Uiso calc 1
C C13 0.3350(2) 0.7236(3) 1.12031(11) 0.0692(5) Uani d 1
H H13 0.3807 0.6949 1.1804 0.083 Uiso calc 1
C C14 0.3060(2) 0.9012(3) 1.11331(12) 0.0703(5) Uani d 1

loop_
_atom_site_aniso_label
_atom_site_aniso_U_11
_atom_site_aniso_U_22
_atom_site_aniso_U_33
_atom_site_aniso_U_12
_atom_site_aniso_U_13
_atom_site_aniso_U_23
O1 0.0441(5) 0.0577(6) 0.0475(5) 0.0211(4) 0.0023(4) 0.0047(4)
O3 0.0689(6) 0.0553(6) 0.0386(5) 0.0281(5) -0.0071(4) 0.0014(4)
C3 0.0447(7) 0.0472(7) 0.0427(7) 0.0198(6) 0.0045(5) 0.0100(6)
C2 0.0523(7) 0.0439(7) 0.0386(7) 0.0190(6) -0.0022(5) 0.0053(5)
C4 0.0465(7) 0.0389(6) 0.0412(7) 0.0148(5) -0.0020(5) 0.0092(5)
C8 0.0717(9) 0.0509(8) 0.0431(7) 0.0297(7) 0.0051(7) 0.0073(6)
O2 0.0463(6) 0.0844(8) 0.0644(7) 0.0155(5) -0.0097(5) 0.0067(6)
C9 0.0493(7) 0.0395(6) 0.0420(7) 0.0174(5) -0.0010(5) 0.0084(5)
O4 0.0687(7) 0.0593(6) 0.0574(6) 0.0261(5) -0.0023(5) 0.0121(5)
C5 0.0484(7) 0.0501(8) 0.0546(8) 0.0136(6) -0.0070(6) 0.0104(6)
C1 0.0470(7) 0.0487(7) 0.0471(7) 0.0155(6) -0.0033(6) 0.0085(6)
C11 0.0377(6) 0.0651(9) 0.0397(7) 0.0162(6) 0.0005(5) 0.0075(6)
C10 0.0421(7) 0.0588(8) 0.0438(7) 0.0175(6) 0.0001(5) 0.0101(6)
F 0.1002(9) 0.1531(12) 0.0620(7) 0.0413(8) -0.0124(6) -0.0444(7)
C6 0.0707(10) 0.0504(8) 0.0558(9) 0.0126(7) -0.0200(7) 0.0063(7)
C16 0.0528(8) 0.0656(9) 0.0471(8) 0.0201(7) -0.0054(6) 0.0017(7)
C15 0.0600(9) 0.0731(10) 0.0630(10) 0.0225(8) -0.0029(7) -0.0103(8)
C7 0.0944(12) 0.0479(8) 0.0418(8) 0.0275(8) -0.0080(8) 0.0027(6)
C12 0.0478(8) 0.0856(11) 0.0455(8) 0.0253(7) 0.0033(6) 0.0156(7)
C13 0.0516(9) 0.1223(16) 0.0361(8) 0.0295(9) 0.0000(6) 0.0087(8)
C14 0.0496(8) 0.1086(14) 0.0460(9) 0.0234(9) -0.0019(7) -0.0175(9)

loop_
_atom_type_symbol
_atom_type_description
_atom_type_scat_dispersion_real
_atom_type_scat_dispersion_imag
_atom_type_scat_source
C C 0.0181 0.0091 'International Tables Vol C Tables 4.2.6.8 and 6.1.1.4'
H H 0.0000 0.0000 'International Tables Vol C Tables 4.2.6.8 and 6.1.1.4'
F F 0.0727 0.0534 'International Tables Vol C Tables 4.2.6.8 and 6.1.1.4'
O O 0.0492 0.0322 'International Tables Vol C Tables 4.2.6.8 and 6.1.1.4'

loop_
_geom_angle_atom_site_label_1
_geom_angle_atom_site_label_2
_geom_angle_atom_site_label_3
_geom_angle
C1 O1 C9 122.55(10)
C10 O3 C2 118.12(10)
C2 C3 C4 119.50(12)
C2 C3 H3 120.2
C4 C3 H3 120.2
C3 C2 O3 120.88(12)
C3 C2 C1 122.92(12)
O3 C2 C1 115.77(11)
C9 C4 C5 117.83(12)
C9 C4 C3 118.33(11)
C5 C4 C3 123.83(12)
C7 C8 C9 118.66(14)
C7 C8 H8 120.7
C9 C8 H8 120.7
C8 C9 O1 116.95(12)
C8 C9 C4 122.25(12)
O1 C9 C4 120.80(11)
C6 C5 C4 120.23(14)
C6 C5 H5 119.9
C4 C5 H5 119.9
O2 C1 O1 118.12(13)
O2 C1 C2 126.03(13)
O1 C1 C2 115.84(11)
C16 C11 C12 119.20(14)
C16 C11 C10 122.38(12)
C12 C11 C10 118.42(14)
O4 C10 O3 122.73(13)
O4 C10 C11 126.62(13)
O3 C10 C11 110.64(12)
C5 C6 C7 120.37(14)
C5 C6 H6 119.8
C7 C6 H6 119.8
C15 C16 C11 120.84(15)
C15 C16 H16 119.6
C11 C16 H16 119.6
C14 C15 C16 117.96(17)
C14 C15 H15 121.0
C16 C15 H15 121.0
C8 C7 C6 120.63(14)
C8 C7 H7 119.7
C6 C7 H7 119.7
C13 C12 C11 120.52(16)
C13 C12 H12 119.7
C11 C12 H12 119.7
C14 C13 C12 118.18(15)
C14 C13 H13 120.9
C12 C13 H13 120.9
F C14 C15 118.14(19)
F C14 C13 118.57(16)
C15 C14 C13 123.29(15)

loop_
_geom_bond_atom_site_label_1
_geom_bond_atom_site_label_2
_geom_bond_distance
O1 C1 1.3688(16)
O1 C9 1.3804(15)
O3 C10 1.3676(16)
O3 C2 1.3849(15)
C3 C2 1.3332(18)
C3 C4 1.4322(17)
C3 H3 0.9300
C2 C1 1.4553(19)
C4 C9 1.3914(18)
C4 C5 1.4005(18)
C8 C7 1.376(2)
C8 C9 1.3779(18)
C8 H8 0.9300
O2 C1 1.2018(16)
O4 C10 1.1974(17)
C5 C6 1.375(2)
C5 H5 0.9300
C11 C16 1.385(2)
C11 C12 1.389(2)
C11 C10 1.4765(19)
F C14 1.3525(18)
C6 C7 1.386(2)
C6 H6 0.9300
C16 C15 1.381(2)
C16 H16 0.9300
C15 C14 1.366(3)
C15 H15 0.9300
C7 H7 0.9300
C12 C13 1.380(2)
C12 H12 0.9300
C13 C14 1.368(3)
C13 H13 0.9300

loop_
_geom_hbond_atom_site_label_D
_geom_hbond_atom_site_label_H
_geom_hbond_atom_site_label_A
_geom_hbond_distance_DH
_geom_hbond_distance_HA
_geom_hbond_distance_DA
_geom_hbond_angle_DHA
C16 H16 O3 0.93 2.37 2.7031(17) 100.6

loop_
_geom_torsion_atom_site_label_1
_geom_torsion_atom_site_label_2
_geom_torsion_atom_site_label_3
_geom_torsion_atom_site_label_4
_geom_torsion
C4 C3 C2 O3 173.63(11)
C4 C3 C2 C1 1.4(2)
C10 O3 C2 C3 117.23(14)
C10 O3 C2 C1 -70.06(16)
C2 C3 C4 C9 -2.15(18)
C2 C3 C4 C5 178.32(12)
C7 C8 C9 O1 178.67(11)
C7 C8 C9 C4 -1.5(2)
C1 O1 C9 C8 -178.64(11)
C1 O1 C9 C4 1.50(18)
C5 C4 C9 C8 0.44(19)
C3 C4 C9 C8 -179.12(12)
C5 C4 C9 O1 -179.71(11)
C3 C4 C9 O1 0.73(18)
C9 C4 C5 C6 0.8(2)
C3 C4 C5 C6 -179.72(12)
C9 O1 C1 O2 178.72(12)
C9 O1 C1 C2 -2.18(18)
C3 C2 C1 O2 179.71(14)
O3 C2 C1 O2 7.2(2)
C3 C2 C1 O1 0.69(19)
O3 C2 C1 O1 -171.86(10)
C2 O3 C10 O4 -9.0(2)
C2 O3 C10 C11 172.17(11)
C16 C11 C10 O4 -176.64(14)
C12 C11 C10 O4 3.0(2)
C16 C11 C10 O3 2.11(18)
C12 C11 C10 O3 -178.30(12)
C4 C5 C6 C7 -0.9(2)
C12 C11 C16 C15 -0.2(2)
C10 C11 C16 C15 179.41(13)
C11 C16 C15 C14 0.5(2)
C9 C8 C7 C6 1.3(2)
C5 C6 C7 C8 -0.2(2)
C16 C11 C12 C13 -0.6(2)
C10 C11 C12 C13 179.79(13)
C11 C12 C13 C14 1.1(2)
C16 C15 C14 F 179.56(14)
C16 C15 C14 C13 0.0(3)
C12 C13 C14 F 179.68(14)
C12 C13 C14 C15 -0.8(3)

_cod_database_fobs_code 1546640
